data_2223291
loop_
_publ_author_name
'Ravichandran, K.'
'Sakthivel, P.'
'Ponnuswamy, S.'
'Ramesh, P.'
'Ponnuswamy, M. N.'

_publ_section_title
;
 5-Chloroacetyl-4-methyl-2,3,4,5-tetrahydro-1<i>H</i>-1,5-benzodiazepin-2-one
;
_journal_coeditor_code BT5035
_journal_issue 10
_journal_name_full 'Acta Crystallographica Section E'
_journal_page_first o2361
_journal_paper_doi 10.1107/S1600536809034813
_journal_volume 65
_journal_year 2009
_chemical_formula_iupac 'C12 H13 Cl N2 O2'
_chemical_formula_moiety 'C12 H13 Cl N2 O2'
_chemical_formula_sum 'C12 H13 Cl N2 O2'
_chemical_formula_weight 252.69
_chemical_name_systematic
;
5-Chloroacetyl-4-methyl-2,3,4,5-tetrahydro-1<i>H</i>-1,5-benzodiazepin-2-one
;
_space_group_IT_number 15
_symmetry_cell_setting monoclinic
_symmetry_space_group_name_Hall '-C 2yc'
_symmetry_space_group_name_H-M 'C 1 2/c 1'
_atom_sites_solution_hydrogens geom
_atom_sites_solution_primary direct
_atom_sites_solution_secondary difmap
_audit_creation_method SHELXL-97
_cell_angle_alpha 90.00
_cell_angle_beta 105.8030(10)
_cell_angle_gamma 90.00
_cell_formula_units_Z 8
_cell_length_a 16.7656(4)
_cell_length_b 8.8171(2)
_cell_length_c 17.0125(4)
_cell_measurement_reflns_used 3025
_cell_measurement_temperature 293(2)
_cell_measurement_theta_max 31.71
_cell_measurement_theta_min 2.49
_cell_volume 2419.80(10)
_computing_cell_refinement 'SAINT (Bruker, 2004)'
_computing_data_collection 'APEX2 (Bruker, 2004)'
_computing_data_reduction 'SAINT (Bruker, 2004)'
_computing_molecular_graphics 'ORTEP-3 (Farrugia, 1997)'
_computing_publication_material 'SHELXL97 (Sheldrick, 2008) and PLATON (Spek, 2009)'
_computing_structure_refinement 'SHELXL97 (Sheldrick, 2008)'
_computing_structure_solution 'SHELXS97 (Sheldrick, 2008)'
_diffrn_ambient_temperature 293(2)
_diffrn_measured_fraction_theta_full 1.000
_diffrn_measured_fraction_theta_max 0.999
_diffrn_measurement_device_type 'Bruker Kappa APEXII area-detector'
_diffrn_measurement_method '\w and \f'
_diffrn_radiation_monochromator graphite
_diffrn_radiation_source 'fine-focus sealed tube'
_diffrn_radiation_type MoK\a
_diffrn_radiation_wavelength 0.71073
_diffrn_reflns_av_R_equivalents 0.0260
_diffrn_reflns_av_sigmaI/netI 0.0225
_diffrn_reflns_limit_h_max 24
_diffrn_reflns_limit_h_min -24
_diffrn_reflns_limit_k_max 12
_diffrn_reflns_limit_k_min -13
_diffrn_reflns_limit_l_max 23
_diffrn_reflns_limit_l_min -25
_diffrn_reflns_number 17051
_diffrn_reflns_theta_full 25.00
_diffrn_reflns_theta_max 31.71
_diffrn_reflns_theta_min 2.49
_diffrn_standards_decay_% 0
_diffrn_standards_number 0
_exptl_absorpt_coefficient_mu 0.307
_exptl_absorpt_correction_T_max 0.940
_exptl_absorpt_correction_T_min 0.912
_exptl_absorpt_correction_type multi-scan
_exptl_absorpt_process_details '(SADABS; Sheldrick, 2001)'
_exptl_crystal_colour Colourless
_exptl_crystal_density_diffrn 1.387
_exptl_crystal_density_method 'not measured'
_exptl_crystal_description Block
_exptl_crystal_F_000 1056
_exptl_crystal_size_max 0.30
_exptl_crystal_size_mid 0.25
_exptl_crystal_size_min 0.20
_refine_diff_density_max 0.296
_refine_diff_density_min -0.330
_refine_ls_extinction_method none
_refine_ls_goodness_of_fit_ref 1.023
_refine_ls_hydrogen_treatment mixed
_refine_ls_matrix_type full
_refine_ls_number_parameters 159
_refine_ls_number_reflns 4087
_refine_ls_number_restraints 0
_refine_ls_restrained_S_all 1.023
_refine_ls_R_factor_all 0.0657
_refine_ls_R_factor_gt 0.0427
_refine_ls_shift/su_max 0.001
_refine_ls_shift/su_mean 0.000
_refine_ls_structure_factor_coef Fsqd
_refine_ls_weighting_details 'calc w=1/[\s^2^(Fo^2^)+(0.0588P)^2^+0.9172P] where P=(Fo^2^+2Fc^2^)/3'
_refine_ls_weighting_scheme calc
_refine_ls_wR_factor_gt 0.1116
_refine_ls_wR_factor_ref 0.1283
_reflns_number_gt 2835
_reflns_number_total 4087
_reflns_threshold_expression I>2\s(I)
_cod_data_source_file bt5035.cif
_cod_data_source_block I
_cod_depositor_comments
;
The following automatic conversions were performed:
'_symmetry_cell_setting' value 'Monoclinic' changed to 'monoclinic'
according to '/home/saulius/struct/CIF-dictionaries/cif_core.dic'
dictionary named 'cif_core.dic' version 2.4.1 from
2010-06-29.

'_exptl_absorpt_correction_type' value 'Multi-scan' changed
to 'multi-scan' according to
'/home/saulius/struct/CIF-dictionaries/cif_core.dic' dictionary named
'cif_core.dic' version 2.4.1 from 2010-06-29.

Automatic conversion script
Id: cif_fix_enum 1527 2010-12-29 10:47:43Z saulius 

The following automatic conversions were performed:

'_symmetry_cell_setting' value 'Monoclinic' changed to 'monoclinic'
according to /home/saulius/struct/CIF-dictionaries/cif_core.dic
dictionary named 'cif_core.dic' version 2.4.1 from
2010-06-29.

'_exptl_absorpt_correction_type' value 'Multi-scan'
changed to 'multi-scan' according to
/home/saulius/struct/CIF-dictionaries/cif_core.dic dictionary named
'cif_core.dic' version 2.4.1 from 2010-06-29.

Automatic conversion script
Id: cif_fix_values 1715 2011-07-08 13:25:40Z adriana 
;
_cod_original_sg_symbol_H-M 'C 2/c'
_cod_database_code 2223291
_cod_database_fobs_code 2223291

loop_
_symmetry_equiv_pos_as_xyz
'x, y, z'
'-x, y, -z+1/2'
'x+1/2, y+1/2, z'
'-x+1/2, y+1/2, -z+1/2'
'-x, -y, -z'
'x, -y, z-1/2'
'-x+1/2, -y+1/2, -z'
'x+1/2, -y+1/2, z-1/2'

loop_
_atom_site_type_symbol
_atom_site_label
_atom_site_fract_x
_atom_site_fract_y
_atom_site_fract_z
_atom_site_U_iso_or_equiv
_atom_site_adp_type
_atom_site_calc_flag
_atom_site_refinement_flags
_atom_site_occupancy
_atom_site_disorder_assembly
_atom_site_disorder_group
Cl Cl1 0.44292(4) -0.22883(6) 0.84052(3) 0.07928(19) Uani d . 1 . .
O O1 0.40338(7) -0.08925(12) 0.45164(6) 0.0519(3) Uani d . 1 . .
O O2 0.31233(7) -0.25824(11) 0.68948(6) 0.0512(3) Uani d . 1 . .
N N1 0.42899(7) 0.08091(13) 0.55371(7) 0.0417(2) Uani d . 1 . .
H H1 0.4810(11) 0.0878(19) 0.5523(10) 0.052(4) Uiso d . 1 . .
C C2 0.37704(8) -0.00571(15) 0.49681(7) 0.0406(3) Uani d . 1 . .
C C3 0.28614(8) 0.00659(16) 0.48988(8) 0.0422(3) Uani d . 1 . .
H H3A 0.2551 -0.0382 0.4386 0.051 Uiso calc R 1 . .
H H3B 0.2711 0.1129 0.4890 0.051 Uiso calc R 1 . .
C C4 0.26188(8) -0.07178(15) 0.55987(8) 0.0413(3) Uani d . 1 . .
H H4 0.2691 -0.1812 0.5543 0.050 Uiso calc R 1 . .
N N5 0.31771(7) -0.02397(11) 0.63873(6) 0.0373(2) Uani d . 1 . .
C C6 0.34684(8) 0.12893(13) 0.64881(7) 0.0361(2) Uani d . 1 . .
C C7 0.31913(9) 0.22890(15) 0.69873(8) 0.0439(3) Uani d . 1 . .
H H7 0.2790 0.1982 0.7238 0.053 Uiso calc R 1 . .
C C8 0.35122(10) 0.37389(16) 0.71114(9) 0.0497(3) Uani d . 1 . .
H H8 0.3328 0.4406 0.7447 0.060 Uiso calc R 1 . .
C C9 0.41025(10) 0.41982(16) 0.67405(9) 0.0503(3) Uani d . 1 . .
H H9 0.4327 0.5167 0.6837 0.060 Uiso calc R 1 . .
C C10 0.43651(9) 0.32312(16) 0.62248(9) 0.0452(3) Uani d . 1 . .
H H10 0.4763 0.3552 0.5973 0.054 Uiso calc R 1 . .
C C11 0.40373(7) 0.17797(14) 0.60811(7) 0.0364(2) Uani d . 1 . .
C C12 0.17216(10) -0.0438(2) 0.55670(11) 0.0639(4) Uani d . 1 . .
H H12A 0.1588 -0.0971 0.6007 0.096 Uiso calc R 1 . .
H H12B 0.1373 -0.0794 0.5055 0.096 Uiso calc R 1 . .
H H12C 0.1634 0.0629 0.5619 0.096 Uiso calc R 1 . .
C C13 0.33861(8) -0.12933(14) 0.69903(7) 0.0377(3) Uani d . 1 . .
C C14 0.39552(10) -0.07538(17) 0.77936(8) 0.0502(3) Uani d . 1 . .
H H14A 0.3639 -0.0165 0.8085 0.060 Uiso calc R 1 . .
H H14B 0.4379 -0.0100 0.7687 0.060 Uiso calc R 1 . .

loop_
_atom_site_aniso_label
_atom_site_aniso_U_11
_atom_site_aniso_U_22
_atom_site_aniso_U_33
_atom_site_aniso_U_12
_atom_site_aniso_U_13
_atom_site_aniso_U_23
Cl1 0.1088(4) 0.0608(3) 0.0534(3) 0.0146(2) -0.0032(2) 0.00910(19)
O1 0.0638(6) 0.0553(6) 0.0420(5) -0.0034(5) 0.0236(5) -0.0139(4)
O2 0.0711(7) 0.0363(5) 0.0469(6) -0.0094(4) 0.0173(5) 0.0016(4)
N1 0.0455(6) 0.0460(6) 0.0362(5) -0.0005(5) 0.0157(4) -0.0071(4)
C2 0.0535(7) 0.0411(6) 0.0296(6) 0.0012(5) 0.0157(5) 0.0000(5)
C3 0.0510(7) 0.0443(7) 0.0297(6) 0.0010(5) 0.0084(5) -0.0011(5)
C4 0.0514(7) 0.0388(6) 0.0329(6) -0.0055(5) 0.0101(5) -0.0041(5)
N5 0.0521(6) 0.0314(5) 0.0300(5) -0.0039(4) 0.0139(4) -0.0040(4)
C6 0.0473(6) 0.0300(5) 0.0317(5) 0.0003(4) 0.0121(5) -0.0033(4)
C7 0.0547(7) 0.0401(7) 0.0403(7) 0.0036(5) 0.0189(6) -0.0069(5)
C8 0.0658(9) 0.0368(7) 0.0450(7) 0.0071(6) 0.0123(6) -0.0112(5)
C9 0.0611(8) 0.0322(6) 0.0517(8) -0.0038(6) 0.0050(6) -0.0069(6)
C10 0.0495(7) 0.0398(7) 0.0459(7) -0.0057(5) 0.0122(6) -0.0007(5)
C11 0.0430(6) 0.0339(6) 0.0315(5) 0.0020(5) 0.0090(5) -0.0024(4)
C12 0.0541(9) 0.0832(12) 0.0549(9) -0.0114(8) 0.0160(7) 0.0011(8)
C13 0.0491(6) 0.0354(6) 0.0335(6) -0.0010(5) 0.0195(5) -0.0014(4)
C14 0.0695(9) 0.0445(7) 0.0346(6) -0.0015(6) 0.0108(6) 0.0016(5)

loop_
_atom_type_symbol
_atom_type_description
_atom_type_scat_dispersion_real
_atom_type_scat_dispersion_imag
_atom_type_scat_source
C C 0.0033 0.0016 'International Tables Vol C Tables 4.2.6.8 and 6.1.1.4'
H H 0.0000 0.0000 'International Tables Vol C Tables 4.2.6.8 and 6.1.1.4'
N N 0.0061 0.0033 'International Tables Vol C Tables 4.2.6.8 and 6.1.1.4'
O O 0.0106 0.0060 'International Tables Vol C Tables 4.2.6.8 and 6.1.1.4'
Cl Cl 0.1484 0.1585 'International Tables Vol C Tables 4.2.6.8 and 6.1.1.4'

loop_
_geom_angle_atom_site_label_1
_geom_angle_atom_site_label_2
_geom_angle_atom_site_label_3
_geom_angle_site_symmetry_1
_geom_angle_site_symmetry_3
_geom_angle
_geom_angle_publ_flag
C2 N1 C11 . . 124.40(11) ?
C2 N1 H1 . . 118.0(11) ?
C11 N1 H1 . . 116.9(11) ?
O1 C2 N1 . . 121.06(12) ?
O1 C2 C3 . . 121.61(12) ?
N1 C2 C3 . . 117.32(11) ?
C2 C3 C4 . . 112.78(11) ?
C2 C3 H3A . . 109.0 ?
C4 C3 H3A . . 109.0 ?
C2 C3 H3B . . 109.0 ?
C4 C3 H3B . . 109.0 ?
H3A C3 H3B . . 107.8 ?
N5 C4 C12 . . 111.43(11) ?
N5 C4 C3 . . 110.07(10) ?
C12 C4 C3 . . 111.88(12) ?
N5 C4 H4 . . 107.8 ?
C12 C4 H4 . . 107.8 ?
C3 C4 H4 . . 107.8 ?
C13 N5 C6 . . 123.09(10) ?
C13 N5 C4 . . 117.50(10) ?
C6 N5 C4 . . 119.42(10) ?
C7 C6 C11 . . 119.74(11) ?
C7 C6 N5 . . 120.80(11) ?
C11 C6 N5 . . 119.46(10) ?
C8 C7 C6 . . 119.98(13) ?
C8 C7 H7 . . 120.0 ?
C6 C7 H7 . . 120.0 ?
C9 C8 C7 . . 120.19(13) ?
C9 C8 H8 . . 119.9 ?
C7 C8 H8 . . 119.9 ?
C8 C9 C10 . . 120.36(13) ?
C8 C9 H9 . . 119.8 ?
C10 C9 H9 . . 119.8 ?
C9 C10 C11 . . 120.17(13) ?
C9 C10 H10 . . 119.9 ?
C11 C10 H10 . . 119.9 ?
C10 C11 C6 . . 119.41(11) ?
C10 C11 N1 . . 120.05(12) ?
C6 C11 N1 . . 120.53(11) ?
C4 C12 H12A . . 109.5 ?
C4 C12 H12B . . 109.5 ?
H12A C12 H12B . . 109.5 ?
C4 C12 H12C . . 109.5 ?
H12A C12 H12C . . 109.5 ?
H12B C12 H12C . . 109.5 ?
O2 C13 N5 . . 122.02(12) ?
O2 C13 C14 . . 122.09(12) ?
N5 C13 C14 . . 115.88(11) ?
C13 C14 Cl1 . . 111.36(10) ?
C13 C14 H14A . . 109.4 ?
Cl1 C14 H14A . . 109.4 ?
C13 C14 H14B . . 109.4 ?
Cl1 C14 H14B . . 109.4 ?
H14A C14 H14B . . 108.0 ?

loop_
_geom_bond_atom_site_label_1
_geom_bond_atom_site_label_2
_geom_bond_site_symmetry_2
_geom_bond_distance
_geom_bond_publ_flag
Cl1 C14 . 1.7591(15) ?
O1 C2 . 1.2299(15) ?
O2 C13 . 1.2138(15) ?
N1 C2 . 1.3490(17) ?
N1 C11 . 1.4077(15) ?
N1 H1 . 0.881(18) ?
C2 C3 . 1.5002(19) ?
C3 C4 . 1.5247(18) ?
C3 H3A . 0.9700 ?
C3 H3B . 0.9700 ?
C4 N5 . 1.4730(16) ?
C4 C12 . 1.511(2) ?
C4 H4 . 0.9800 ?
N5 C13 . 1.3573(16) ?
N5 C6 . 1.4283(15) ?
C6 C7 . 1.3888(16) ?
C6 C11 . 1.3913(17) ?
C7 C8 . 1.3808(19) ?
C7 H7 . 0.9300 ?
C8 C9 . 1.372(2) ?
C8 H8 . 0.9300 ?
C9 C10 . 1.379(2) ?
C9 H9 . 0.9300 ?
C10 C11 . 1.3880(18) ?
C10 H10 . 0.9300 ?
C12 H12A . 0.9600 ?
C12 H12B . 0.9600 ?
C12 H12C . 0.9600 ?
C13 C14 . 1.5147(19) ?
C14 H14A . 0.9700 ?
C14 H14B . 0.9700 ?

loop_
_geom_hbond_atom_site_label_D
_geom_hbond_atom_site_label_H
_geom_hbond_atom_site_label_A
_geom_hbond_site_symmetry_A
_geom_hbond_distance_DH
_geom_hbond_distance_HA
_geom_hbond_distance_DA
_geom_hbond_angle_DHA
C4 H4 O2 1 0.98 2.32 2.6952(17) 101.9
N1 H1 O1 5_656 0.881(18) 1.958(18) 2.8375(16) 176.4(16)
C7 H7 O2 4_556 0.93 2.43 3.2818(17) 152.5
C14 H14A O1 6_556 0.97 2.52 3.2411(18) 130.9

loop_
_geom_torsion_atom_site_label_1
_geom_torsion_atom_site_label_2
_geom_torsion_atom_site_label_3
_geom_torsion_atom_site_label_4
_geom_torsion_site_symmetry_1
_geom_torsion_site_symmetry_2
_geom_torsion_site_symmetry_3
_geom_torsion_site_symmetry_4
_geom_torsion
_geom_torsion_publ_flag
C11 N1 C2 O1 . . . . -179.31(12) ?
C11 N1 C2 C3 . . . . 1.92(19) ?
O1 C2 C3 C4 . . . . 107.11(14) ?
N1 C2 C3 C4 . . . . -74.12(15) ?
C2 C3 C4 N5 . . . . 49.39(14) ?
C2 C3 C4 C12 . . . . 173.86(12) ?
C12 C4 N5 C13 . . . . 91.37(15) ?
C3 C4 N5 C13 . . . . -143.90(11) ?
C12 C4 N5 C6 . . . . -88.25(14) ?
C3 C4 N5 C6 . . . . 36.49(15) ?
C13 N5 C6 C7 . . . . -69.95(17) ?
C4 N5 C6 C7 . . . . 109.65(14) ?
C13 N5 C6 C11 . . . . 110.00(14) ?
C4 N5 C6 C11 . . . . -70.41(16) ?
C11 C6 C7 C8 . . . . -3.4(2) ?
N5 C6 C7 C8 . . . . 176.59(13) ?
C6 C7 C8 C9 . . . . 0.2(2) ?
C7 C8 C9 C10 . . . . 1.7(2) ?
C8 C9 C10 C11 . . . . -0.4(2) ?
C9 C10 C11 C6 . . . . -2.7(2) ?
C9 C10 C11 N1 . . . . 178.28(13) ?
C7 C6 C11 C10 . . . . 4.55(19) ?
N5 C6 C11 C10 . . . . -175.39(12) ?
C7 C6 C11 N1 . . . . -176.42(12) ?
N5 C6 C11 N1 . . . . 3.64(18) ?
C2 N1 C11 C10 . . . . -135.90(14) ?
C2 N1 C11 C6 . . . . 45.08(18) ?
C6 N5 C13 O2 . . . . 179.08(12) ?
C4 N5 C13 O2 . . . . -0.52(18) ?
C6 N5 C13 C14 . . . . 0.10(18) ?
C4 N5 C13 C14 . . . . -179.51(11) ?
O2 C13 C14 Cl1 . . . . 19.10(18) ?
N5 C13 C14 Cl1 . . . . -161.92(10) ?

loop_
_cod_related_entry_id
_cod_related_entry_database
_cod_related_entry_code
1 ChemSpider 137390
